data_4024983
loop_
_publ_author_name
'Jarugu Narasimha Moorthy'
'Palani Natarajan'
'Paloth Venugopalan'

_publ_contact_author_address
;Departmet of chemistry
Indian Institute of Technology - Kanpur
Kanpur - 208 016
INDIA
;
_publ_contact_author_email moorthy@iitk.ac.in
_publ_contact_author_fax +915122597436
_publ_contact_author_name 'Prof. J. N. Moorthy'
_publ_contact_author_phone +915122597498
_publ_section_title
;
Abundant Lattice Inclusion Phenomenon with Sterically Hindered and
Inherently Shape-Selective Tetraarylpyrenes
;
_journal_name_full 'Journal of Organic Chemistry'
_journal_page_first 8566
_journal_page_last 8577
_journal_paper_doi 10.1021/jo901465f
_journal_volume 74
_journal_year 2009
_chemical_formula_moiety '3(C52 H50), C52 H38, 2(C5 H5), C9 H9'
_chemical_formula_sum 'C227 H207'
_chemical_formula_weight 2934.93
_chemical_name_common tetra(2,6-dimethyl-4-methoxyphenyl)pyrene
_chemical_name_systematic
; 
 tetra(2,6-dimethyl-4-methoxyphenyl)pyrene 
;
_space_group_IT_number 2
_symmetry_cell_setting triclinic
_symmetry_Int_Tables_number 2
_symmetry_space_group_name_Hall '-P 1'
_symmetry_space_group_name_H-M 'P -1'
_atom_sites_solution_hydrogens geom
_atom_sites_solution_primary direct
_atom_sites_solution_secondary difmap
_audit_creation_method SHELXL-97
_cell_angle_alpha 84.479(2)
_cell_angle_beta 76.184(2)
_cell_angle_gamma 87.802(2)
_cell_formula_units_Z 1
_cell_length_a 14.0028(12)
_cell_length_b 16.0352(14)
_cell_length_c 20.1183(18)
_cell_measurement_reflns_used 3454
_cell_measurement_temperature 100(2)
_cell_measurement_theta_max 23.87
_cell_measurement_theta_min 2.35
_cell_volume 4365.7(7)
_computing_cell_refinement 'Bruker SAINT'
_computing_data_collection 'Bruker APEX'
_computing_data_reduction 'Bruker SAINT'
_computing_molecular_graphics 'SHELXL 5.1, XP (Sheldrick, 1994)'
_computing_publication_material SHELXS-97
_computing_structure_refinement 'SHELXL-97 (Sheldrick, 2008)'
_computing_structure_solution 'SHELXS-97 (Sheldrick, 2008)'
_diffrn_ambient_temperature 100(2)
_diffrn_measured_fraction_theta_full 0.990
_diffrn_measured_fraction_theta_max 0.990
_diffrn_measurement_device_type 'Bruker SMART APEX'
_diffrn_measurement_method 'phi and omega scans'
_diffrn_radiation_monochromator graphite
_diffrn_radiation_source 'fine-focus sealed tube'
_diffrn_radiation_type MoK\a
_diffrn_radiation_wavelength 0.71073
_diffrn_reflns_av_R_equivalents 0.0343
_diffrn_reflns_av_sigmaI/netI 0.0750
_diffrn_reflns_limit_h_max 15
_diffrn_reflns_limit_h_min -16
_diffrn_reflns_limit_k_max 18
_diffrn_reflns_limit_k_min -10
_diffrn_reflns_limit_l_max 23
_diffrn_reflns_limit_l_min -23
_diffrn_reflns_number 20929
_diffrn_reflns_theta_full 24.00
_diffrn_reflns_theta_max 24.00
_diffrn_reflns_theta_min 1.98
_exptl_absorpt_coefficient_mu 0.063
_exptl_absorpt_correction_type none
_exptl_crystal_colour colorless
_exptl_crystal_density_diffrn 1.116
_exptl_crystal_density_method 'not measured'
_exptl_crystal_description cubes
_exptl_crystal_F_000 1569
_exptl_crystal_size_max 0.2
_exptl_crystal_size_mid 0.1
_exptl_crystal_size_min 0.1
_refine_diff_density_max 0.377
_refine_diff_density_min -0.254
_refine_diff_density_rms 0.080
_refine_ls_extinction_method none
_refine_ls_goodness_of_fit_ref 1.047
_refine_ls_hydrogen_treatment constr
_refine_ls_matrix_type full
_refine_ls_number_parameters 1067
_refine_ls_number_reflns 13567
_refine_ls_number_restraints 0
_refine_ls_restrained_S_all 1.047
_refine_ls_R_factor_all 0.1109
_refine_ls_R_factor_gt 0.0820
_refine_ls_shift/su_max 0.025
_refine_ls_shift/su_mean 0.035
_refine_ls_structure_factor_coef Fsqd
_refine_ls_weighting_details 'calc w=1/[\s^2^(Fo^2^)+(0.1431P)^2^+4.1988P] where P=(Fo^2^+2Fc^2^)/3'
_refine_ls_weighting_scheme calc
_refine_ls_wR_factor_gt 0.2339
_refine_ls_wR_factor_ref 0.2558
_reflns_number_gt 9658
_reflns_number_total 13567
_reflns_threshold_expression >2sigma(I)
_cod_data_source_file jo901465f_si_001_03.cif
_cod_data_source_block H1.G17
_cod_depositor_comments
;
The following automatic conversions were performed:
'_symmetry_cell_setting' value 'Triclinic' changed to 'triclinic'
according to '/home/saulius/struct/CIF-dictionaries/cif_core.dic'
dictionary named 'cif_core.dic' version 2.4.1 from 2010-06-29.

Automatic conversion script
Id: cif_fix_enum 1527 2010-12-29 10:47:43Z saulius 
;
_cod_original_sg_symbol_H-M P-1
_cod_database_code 4024983

loop_
_symmetry_equiv_pos_as_xyz
'x, y, z'
'-x, -y, -z'

loop_
_atom_site_label
_atom_site_type_symbol
_atom_site_fract_x
_atom_site_fract_y
_atom_site_fract_z
_atom_site_U_iso_or_equiv
_atom_site_adp_type
_atom_site_occupancy
_atom_site_symmetry_multiplicity
_atom_site_calc_flag
_atom_site_refinement_flags
_atom_site_disorder_assembly
_atom_site_disorder_group
C1 C 0.1173(2) 0.4395(2) 0.46851(18) 0.0168(8) Uani 1 1 d . . .
C2 C 0.1371(3) 0.4242(2) 0.34765(18) 0.0194(8) Uani 1 1 d . . .
H2 H 0.1744 0.4039 0.3063 0.023 Uiso 1 1 calc R . .
C3 C -0.0968(3) 0.5449(2) 0.41010(18) 0.0191(8) Uani 1 1 d . . .
H3 H -0.1203 0.5550 0.3694 0.023 Uiso 1 1 calc R . .
C4 C 0.0281(2) 0.4846(2) 0.46892(18) 0.0166(8) Uani 1 1 d . . .
C5 C 0.0490(3) 0.4669(2) 0.34657(18) 0.0182(8) Uani 1 1 d . . .
C6 C -0.0059(2) 0.4986(2) 0.40764(18) 0.0168(8) Uani 1 1 d . . .
C7 C 0.1489(3) 0.4260(2) 0.53166(18) 0.0186(8) Uani 1 1 d . . .
H7 H 0.2084 0.3957 0.5321 0.022 Uiso 1 1 calc R . .
C8 C 0.1728(3) 0.4102(2) 0.40659(18) 0.0184(8) Uani 1 1 d . . .
C9 C 0.0175(3) 0.5517(2) 0.24130(18) 0.0197(8) Uani 1 1 d . . .
C10 C 0.3562(3) 0.4092(2) 0.38948(18) 0.0205(8) Uani 1 1 d . . .
C11 C -0.0251(3) 0.4044(2) 0.26180(18) 0.0206(8) Uani 1 1 d . . .
C12 C 0.2681(3) 0.3645(2) 0.40510(18) 0.0196(8) Uani 1 1 d . . .
C13 C 0.0605(3) 0.6274(2) 0.2607(2) 0.0251(9) Uani 1 1 d . . .
H13A H 0.0744 0.6696 0.2211 0.038 Uiso 1 1 calc R . .
H13B H 0.1217 0.6114 0.2745 0.038 Uiso 1 1 calc R . .
H13C H 0.0135 0.6507 0.2990 0.038 Uiso 1 1 calc R . .
C14 C 0.3583(3) 0.2372(3) 0.42328(19) 0.0265(9) Uani 1 1 d . . .
H14 H 0.3590 0.1784 0.4351 0.032 Uiso 1 1 calc R . .
C15 C 0.0131(2) 0.4752(2) 0.28181(17) 0.0175(8) Uani 1 1 d . . .
C16 C -0.0165(3) 0.5560(2) 0.18114(18) 0.0223(9) Uani 1 1 d . . .
H16 H -0.0129 0.6077 0.1534 0.027 Uiso 1 1 calc R . .
C17 C 0.4439(3) 0.3662(3) 0.39136(19) 0.0250(9) Uani 1 1 d . . .
H17 H 0.5035 0.3963 0.3803 0.030 Uiso 1 1 calc R . .
C18 C -0.0592(3) 0.4118(3) 0.20173(19) 0.0232(9) Uani 1 1 d . . .
H18 H -0.0859 0.3641 0.1884 0.028 Uiso 1 1 calc R . .
C19 C 0.4466(3) 0.2805(3) 0.4090(2) 0.0261(9) Uani 1 1 d . . .
C20 C -0.0552(3) 0.4879(3) 0.16062(18) 0.0227(9) Uani 1 1 d . . .
C21 C 0.3566(3) 0.5023(3) 0.3717(2) 0.0301(10) Uani 1 1 d . . .
H21A H 0.3306 0.5154 0.3307 0.045 Uiso 1 1 calc R . .
H21B H 0.4241 0.5225 0.3625 0.045 Uiso 1 1 calc R . .
H21C H 0.3154 0.5297 0.4102 0.045 Uiso 1 1 calc R . .
C22 C 0.2692(3) 0.2775(2) 0.42079(18) 0.0221(9) Uani 1 1 d . . .
C23 C -0.0307(3) 0.3215(3) 0.3040(2) 0.0301(10) Uani 1 1 d . . .
H23A H -0.0614 0.2805 0.2828 0.045 Uiso 1 1 calc R . .
H23B H -0.0702 0.3278 0.3506 0.045 Uiso 1 1 calc R . .
H23C H 0.0357 0.3019 0.3062 0.045 Uiso 1 1 calc R . .
C24 C 0.1760(3) 0.2283(3) 0.4357(2) 0.0319(10) Uani 1 1 d . . .
H24A H 0.1892 0.1704 0.4519 0.048 Uiso 1 1 calc R . .
H24B H 0.1521 0.2287 0.3936 0.048 Uiso 1 1 calc R . .
H24C H 0.1261 0.2537 0.4711 0.048 Uiso 1 1 calc R . .
C25 C -0.0905(3) 0.4931(3) 0.0950(2) 0.0300(10) Uani 1 1 d . . .
H25A H -0.1061 0.5515 0.0819 0.045 Uiso 1 1 calc R . .
H25B H -0.1496 0.4593 0.1023 0.045 Uiso 1 1 calc R . .
H25C H -0.0389 0.4717 0.0583 0.045 Uiso 1 1 calc R . .
C26 C 0.5415(3) 0.2359(3) 0.4138(2) 0.0386(11) Uani 1 1 d . . .
H26A H 0.5922 0.2509 0.3719 0.058 Uiso 1 1 calc R . .
H26B H 0.5317 0.1752 0.4190 0.058 Uiso 1 1 calc R . .
H26C H 0.5624 0.2525 0.4537 0.058 Uiso 1 1 calc R . .
C27 C 0.3163(2) 0.5810(2) 1.08933(17) 0.0166(8) Uani 1 1 d . . .
C28 C 0.5896(3) 0.5749(2) 0.94067(18) 0.0192(8) Uani 1 1 d . . .
C29 C 0.2747(3) 0.5058(2) 1.12176(18) 0.0202(8) Uani 1 1 d . . .
H29 H 0.2137 0.5074 1.1548 0.024 Uiso 1 1 calc R . .
C30 C 0.5384(3) 0.6519(2) 0.95632(18) 0.0185(8) Uani 1 1 d . . .
H30 H 0.5659 0.7030 0.9331 0.022 Uiso 1 1 calc R . .
C31 C 0.4057(3) 0.5793(2) 1.03992(18) 0.0177(8) Uani 1 1 d . . .
C32 C 0.2663(3) 0.6623(2) 1.10775(18) 0.0190(8) Uani 1 1 d . . .
C33 C 0.4516(3) 0.6538(2) 1.00352(18) 0.0193(8) Uani 1 1 d . . .
H33 H 0.4201 0.7064 1.0127 0.023 Uiso 1 1 calc R . .
C34 C 0.6810(2) 0.5712(2) 0.89231(18) 0.0172(8) Uani 1 1 d . . .
C35 C 0.6955(3) 0.6914(2) 0.80120(18) 0.0208(8) Uani 1 1 d . . .
C36 C 0.7290(3) 0.6509(2) 0.85643(18) 0.0194(8) Uani 1 1 d . . .
C37 C 0.5467(3) 0.4990(2) 0.97507(18) 0.0172(8) Uani 1 1 d . . .
C38 C 0.2948(3) 0.7074(2) 1.15580(19) 0.0210(8) Uani 1 1 d . . .
C39 C 0.8051(3) 0.6852(2) 0.87859(19) 0.0223(9) Uani 1 1 d . . .
C40 C 0.7372(3) 0.7672(2) 0.7702(2) 0.0255(9) Uani 1 1 d . . .
H40 H 0.7151 0.7946 0.7325 0.031 Uiso 1 1 calc R . .
C41 C 0.1928(3) 0.6953(2) 1.07506(18) 0.0217(8) Uani 1 1 d . . .
C42 C 0.1633(3) 0.6500(3) 1.0214(2) 0.0278(9) Uani 1 1 d . . .
H42A H 0.1081 0.6800 1.0072 0.042 Uiso 1 1 calc R . .
H42B H 0.1434 0.5930 1.0404 0.042 Uiso 1 1 calc R . .
H42C H 0.2191 0.6475 0.9815 0.042 Uiso 1 1 calc R . .
C43 C 0.8433(3) 0.7608(2) 0.8466(2) 0.0270(9) Uani 1 1 d . . .
H43 H 0.8946 0.7846 0.8619 0.032 Uiso 1 1 calc R . .
C44 C 0.2493(3) 0.7849(2) 1.1713(2) 0.0245(9) Uani 1 1 d . . .
H44 H 0.2688 0.8153 1.2040 0.029 Uiso 1 1 calc R . .
C45 C 0.1763(3) 0.8181(2) 1.1398(2) 0.0255(9) Uani 1 1 d . . .
C46 C 0.1494(3) 0.7725(2) 1.09195(19) 0.0245(9) Uani 1 1 d . . .
H46 H 0.0998 0.7948 1.0700 0.029 Uiso 1 1 calc R . .
C47 C 0.3740(3) 0.6733(3) 1.1912(2) 0.0301(10) Uani 1 1 d . . .
H47A H 0.4380 0.6758 1.1581 0.045 Uiso 1 1 calc R . .
H47B H 0.3597 0.6150 1.2093 0.045 Uiso 1 1 calc R . .
H47C H 0.3755 0.7070 1.2290 0.045 Uiso 1 1 calc R . .
C48 C 0.8441(3) 0.6413(3) 0.9367(2) 0.0302(10) Uani 1 1 d . . .
H48A H 0.9007 0.6717 0.9423 0.045 Uiso 1 1 calc R . .
H48B H 0.8645 0.5839 0.9262 0.045 Uiso 1 1 calc R . .
H48C H 0.7925 0.6398 0.9793 0.045 Uiso 1 1 calc R . .
C49 C 0.6144(3) 0.6553(3) 0.7761(2) 0.0259(9) Uani 1 1 d . . .
H49A H 0.6078 0.6872 0.7334 0.039 Uiso 1 1 calc R . .
H49B H 0.5525 0.6585 0.8110 0.039 Uiso 1 1 calc R . .
H49C H 0.6302 0.5966 0.7676 0.039 Uiso 1 1 calc R . .
C50 C 0.8098(3) 0.8036(3) 0.7931(2) 0.0282(9) Uani 1 1 d . . .
C51 C 0.1272(3) 0.9016(3) 1.1568(3) 0.0410(12) Uani 1 1 d . . .
H51A H 0.0784 0.8944 1.2007 0.061 Uiso 1 1 calc R . .
H51B H 0.0946 0.9231 1.1205 0.061 Uiso 1 1 calc R . .
H51C H 0.1769 0.9414 1.1601 0.061 Uiso 1 1 calc R . .
C52 C 0.8514(4) 0.8870(3) 0.7599(3) 0.0481(13) Uani 1 1 d . . .
H52A H 0.9009 0.8786 0.7175 0.072 Uiso 1 1 calc R . .
H52B H 0.8819 0.9132 0.7916 0.072 Uiso 1 1 calc R . .
H52C H 0.7983 0.9235 0.7492 0.072 Uiso 1 1 calc R . .
C53 C -0.0413(3) 0.1407(2) 1.04814(18) 0.0207(8) Uani 1 1 d . . .
H53 H -0.0704 0.1864 1.0728 0.025 Uiso 1 1 calc R . .
C54 C 0.0929(3) 0.0845(2) 0.96332(18) 0.0182(8) Uani 1 1 d . . .
C55 C 0.1828(3) 0.0944(2) 0.91411(18) 0.0180(8) Uani 1 1 d . . .
C56 C 0.0457(3) 0.1516(2) 1.00241(18) 0.0199(8) Uani 1 1 d . . .
H56 H 0.0765 0.2045 0.9958 0.024 Uiso 1 1 calc R . .
C57 C 0.2259(3) 0.0264(2) 0.87985(18) 0.0204(8) Uani 1 1 d . . .
H57 H 0.2871 0.0336 0.8472 0.024 Uiso 1 1 calc R . .
C58 C 0.2330(3) -0.1256(2) 0.85724(18) 0.0200(8) Uani 1 1 d . . .
C59 C 0.1829(3) -0.0517(2) 0.89159(18) 0.0181(8) Uani 1 1 d . . .
C60 C 0.2419(3) -0.2289(2) 0.77705(19) 0.0242(9) Uani 1 1 d . . .
H60 H 0.2211 -0.2486 0.7398 0.029 Uiso 1 1 calc R . .
C61 C 0.3069(3) -0.1691(2) 0.88332(18) 0.0207(8) Uani 1 1 d . . .
C62 C -0.0910(3) 0.0631(2) 1.06079(17) 0.0176(8) Uani 1 1 d . . .
C63 C 0.2033(3) 0.2392(2) 0.85338(18) 0.0212(8) Uani 1 1 d . . .
C64 C 0.2012(3) -0.1543(2) 0.80290(18) 0.0204(8) Uani 1 1 d . . .
C65 C 0.2464(3) 0.3181(2) 0.8439(2) 0.0238(9) Uani 1 1 d . . .
H65 H 0.2263 0.3603 0.8133 0.029 Uiso 1 1 calc R . .
C66 C 0.0462(3) 0.0053(2) 0.97552(17) 0.0176(8) Uani 1 1 d . . .
C67 C 0.3441(3) -0.1372(3) 0.9410(2) 0.0279(9) Uani 1 1 d . . .
H67A H 0.3596 -0.0777 0.9300 0.042 Uiso 1 1 calc R . .
H67B H 0.4035 -0.1689 0.9463 0.042 Uiso 1 1 calc R . .
H67C H 0.2933 -0.1445 0.9840 0.042 Uiso 1 1 calc R . .
C68 C 0.3438(3) -0.2438(2) 0.85676(19) 0.0250(9) Uani 1 1 d . . .
H68 H 0.3925 -0.2742 0.8752 0.030 Uiso 1 1 calc R . .
C69 C 0.2313(3) 0.1781(2) 0.89998(18) 0.0197(8) Uani 1 1 d . . .
C70 C 0.3170(3) 0.3367(2) 0.8774(2) 0.0264(9) Uani 1 1 d . . .
C71 C 0.1218(3) -0.1081(3) 0.7749(2) 0.0270(9) Uani 1 1 d . . .
H71A H 0.0619 -0.1053 0.8117 0.040 Uiso 1 1 calc R . .
H71B H 0.1082 -0.1377 0.7378 0.040 Uiso 1 1 calc R . .
H71C H 0.1435 -0.0512 0.7570 0.040 Uiso 1 1 calc R . .
C72 C 0.3020(3) 0.1956(2) 0.9351(2) 0.0247(9) Uani 1 1 d . . .
C73 C 0.3118(3) -0.2753(2) 0.80417(19) 0.0245(9) Uani 1 1 d . . .
C74 C 0.3447(3) 0.2748(3) 0.9224(2) 0.0273(9) Uani 1 1 d . . .
H74 H 0.3941 0.2864 0.9452 0.033 Uiso 1 1 calc R . .
C75 C 0.3303(3) 0.1321(3) 0.9871(2) 0.0386(11) Uani 1 1 d . . .
H75A H 0.3850 0.1532 1.0030 0.058 Uiso 1 1 calc R . .
H75B H 0.3505 0.0796 0.9661 0.058 Uiso 1 1 calc R . .
H75C H 0.2739 0.1219 1.0263 0.058 Uiso 1 1 calc R . .
C76 C 0.1285(3) 0.2209(3) 0.8143(2) 0.0296(10) Uani 1 1 d . . .
H76A H 0.1441 0.1667 0.7953 0.044 Uiso 1 1 calc R . .
H76B H 0.1298 0.2650 0.7768 0.044 Uiso 1 1 calc R . .
H76C H 0.0629 0.2192 0.8454 0.044 Uiso 1 1 calc R . .
C77 C 0.3517(3) -0.3565(3) 0.7767(2) 0.0365(11) Uani 1 1 d . . .
H77A H 0.4053 -0.3453 0.7358 0.055 Uiso 1 1 calc R . .
H77B H 0.2992 -0.3862 0.7646 0.055 Uiso 1 1 calc R . .
H77C H 0.3767 -0.3913 0.8119 0.055 Uiso 1 1 calc R . .
C78 C 0.3617(3) 0.4224(3) 0.8671(3) 0.0405(11) Uani 1 1 d . . .
H78A H 0.3933 0.4353 0.8183 0.061 Uiso 1 1 calc R . .
H78B H 0.4108 0.4232 0.8944 0.061 Uiso 1 1 calc R . .
H78C H 0.3100 0.4643 0.8817 0.061 Uiso 1 1 calc R . .
C79 C 0.4978(3) -0.0142(2) 0.40804(19) 0.0242(9) Uani 1 1 d . . .
C80 C 0.3642(3) 0.0131(2) 0.53561(19) 0.0235(9) Uani 1 1 d . . .
C81 C 0.3352(3) 0.0322(3) 0.6568(2) 0.0267(9) Uani 1 1 d . . .
H81 H 0.2902 0.0404 0.6993 0.032 Uiso 1 1 calc R . .
C82 C 0.2983(3) 0.0265(2) 0.5991(2) 0.0253(9) Uani 1 1 d . . .
C83 C 0.3940(3) -0.0086(2) 0.4144(2) 0.0247(9) Uani 1 1 d . . .
H83 H 0.3690 -0.0148 0.3753 0.030 Uiso 1 1 calc R . .
C84 C 0.3309(3) 0.0050(2) 0.47399(19) 0.0265(9) Uani 1 1 d . . .
H84 H 0.2625 0.0095 0.4757 0.032 Uiso 1 1 calc R . .
C85 C 0.5345(3) -0.0069(2) 0.46768(19) 0.0243(9) Uani 1 1 d . . .
C86 C 0.4954(3) 0.0412(3) 0.2480(2) 0.0276(9) Uani 1 1 d . . .
C87 C 0.1408(3) 0.1112(3) 0.6105(2) 0.0304(10) Uani 1 1 d . . .
C88 C 0.1375(3) -0.0372(3) 0.5980(2) 0.0307(10) Uani 1 1 d . . .
C89 C 0.5648(3) -0.0265(2) 0.34488(19) 0.0253(9) Uani 1 1 d . . .
C90 C 0.4985(3) 0.1250(3) 0.2752(2) 0.0321(10) Uani 1 1 d . . .
H90A H 0.4864 0.1696 0.2411 0.048 Uiso 1 1 calc R . .
H90B H 0.5633 0.1323 0.2841 0.048 Uiso 1 1 calc R . .
H90C H 0.4477 0.1277 0.3179 0.048 Uiso 1 1 calc R . .
C91 C 0.5299(3) -0.0318(3) 0.28039(19) 0.0254(9) Uani 1 1 d . . .
C92 C 0.4938(3) -0.1113(3) 0.1932(2) 0.0324(10) Uani 1 1 d . . .
H92 H 0.4946 -0.1632 0.1741 0.039 Uiso 1 1 calc R . .
C93 C 0.1889(3) 0.0334(3) 0.60357(19) 0.0261(9) Uani 1 1 d . . .
C94 C 0.4585(3) -0.0408(3) 0.1619(2) 0.0331(10) Uani 1 1 d . . .
C95 C 0.1869(3) -0.1224(3) 0.5907(2) 0.0365(11) Uani 1 1 d . . .
H95A H 0.2278 -0.1243 0.5439 0.055 Uiso 1 1 calc R . .
H95B H 0.1367 -0.1657 0.5997 0.055 Uiso 1 1 calc R . .
H95C H 0.2283 -0.1325 0.6238 0.055 Uiso 1 1 calc R . .
C96 C 0.5288(3) -0.1085(3) 0.2528(2) 0.0275(9) Uani 1 1 d . . .
C97 C 0.4597(3) 0.0353(3) 0.1899(2) 0.0316(10) Uani 1 1 d . . .
H97 H 0.4354 0.0844 0.1686 0.038 Uiso 1 1 calc R . .
C98 C 0.1943(3) 0.1893(3) 0.6149(2) 0.0378(11) Uani 1 1 d . . .
H98A H 0.1497 0.2379 0.6146 0.057 Uiso 1 1 calc R . .
H98B H 0.2508 0.1967 0.5754 0.057 Uiso 1 1 calc R . .
H98C H 0.2173 0.1843 0.6575 0.057 Uiso 1 1 calc R . .
C99 C 0.5672(3) -0.1884(3) 0.2849(2) 0.0356(10) Uani 1 1 d . . .
H99A H 0.5379 -0.2369 0.2716 0.053 Uiso 1 1 calc R . .
H99B H 0.5495 -0.1884 0.3350 0.053 Uiso 1 1 calc R . .
H99C H 0.6389 -0.1917 0.2687 0.053 Uiso 1 1 calc R . .
C100 C 0.4178(4) -0.0445(3) 0.0980(2) 0.0453(13) Uani 1 1 d . . .
C101 C 0.0402(3) 0.1162(3) 0.6117(2) 0.0390(11) Uani 1 1 d . . .
H101 H 0.0066 0.1686 0.6173 0.047 Uiso 1 1 calc R . .
C102 C 0.0375(3) -0.0291(3) 0.5989(2) 0.0358(11) Uani 1 1 d . . .
H102 H 0.0024 -0.0774 0.5952 0.043 Uiso 1 1 calc R . .
C103 C -0.0118(3) 0.0468(3) 0.6050(2) 0.0398(12) Uani 1 1 d . . .
C104 C -0.1205(4) 0.0544(4) 0.6043(3) 0.0606(16) Uani 1 1 d . . .
C105 C 0.7024(3) 0.4643(3) 0.3703(2) 0.0370(11) Uani 1 1 d . . .
H105 H 0.7342 0.4117 0.3618 0.044 Uiso 1 1 calc R . .
C106 C 0.7145(3) 0.5294(3) 0.3183(2) 0.0419(12) Uani 1 1 d . . .
H106 H 0.7533 0.5214 0.2736 0.050 Uiso 1 1 calc R . .
C107 C 0.6445(3) 0.4764(3) 0.4338(2) 0.0450(12) Uani 1 1 d . . .
H107 H 0.6349 0.4319 0.4693 0.054 Uiso 1 1 calc R . .
C108 C 0.5994(3) 0.5545(3) 0.4463(3) 0.0481(13) Uani 1 1 d . . .
H108 H 0.5600 0.5632 0.4906 0.058 Uiso 1 1 calc R . .
C109 C 0.6116(4) 0.6170(4) 0.3965(3) 0.0051(13) Uani 0.50 1 d P . .
H109 H 0.5801 0.6697 0.4052 0.006 Uiso 0.50 1 calc PR . .
C110 C 0.6694(5) 0.6054(4) 0.3324(3) 0.0098(14) Uani 0.50 1 d P . .
H110 H 0.6783 0.6505 0.2974 0.012 Uiso 0.50 1 calc PR . .
C111 C 0.1717(4) 0.6730(4) 0.4796(3) 0.0041(12) Uani 0.50 1 d P . .
H111 H 0.1309 0.6413 0.5173 0.005 Uiso 0.50 1 calc PR . .
C112 C 0.3134(3) 0.7560(3) 0.4345(3) 0.0441(12) Uani 1 1 d . . .
H112 H 0.3700 0.7817 0.4411 0.053 Uiso 1 1 calc R . .
C113 C 0.2908(3) 0.7644(3) 0.3700(2) 0.0430(12) Uani 1 1 d . . .
H113 H 0.3321 0.7959 0.3324 0.052 Uiso 1 1 calc R . .
C114 C 0.1490(4) 0.6814(3) 0.4165(3) 0.0426(12) Uani 1 1 d . . .
H114 H 0.0919 0.6557 0.4107 0.051 Uiso 1 1 calc R . .
C115 C 0.2531(4) 0.7106(4) 0.4874(3) 0.0033(12) Uani 0.50 1 d P . .
H115 H 0.2684 0.7049 0.5312 0.004 Uiso 0.50 1 calc PR . .
C116 C 0.2088(4) 0.7268(3) 0.3615(3) 0.0005(12) Uani 0.50 1 d P . .
H116 H 0.1931 0.7320 0.3179 0.001 Uiso 0.50 1 calc PR . .

loop_
_atom_site_aniso_label
_atom_site_aniso_U_11
_atom_site_aniso_U_22
_atom_site_aniso_U_33
_atom_site_aniso_U_23
_atom_site_aniso_U_13
_atom_site_aniso_U_12
C1 0.0153(18) 0.016(2) 0.0194(19) -0.0030(15) -0.0040(15) -0.0028(15)
C2 0.0165(18) 0.025(2) 0.0147(18) -0.0043(16) 0.0001(15) -0.0007(16)
C3 0.0197(19) 0.020(2) 0.0185(19) -0.0010(16) -0.0062(16) -0.0014(16)
C4 0.0166(18) 0.0153(19) 0.0169(18) -0.0016(15) -0.0013(14) -0.0052(15)
C5 0.0185(19) 0.017(2) 0.0178(19) -0.0018(15) -0.0013(15) -0.0053(15)
C6 0.0158(18) 0.017(2) 0.0168(18) -0.0015(15) -0.0018(15) -0.0027(15)
C7 0.0151(18) 0.018(2) 0.021(2) 0.0003(16) -0.0031(15) 0.0005(15)
C8 0.0181(18) 0.019(2) 0.0170(19) -0.0021(15) -0.0014(15) -0.0039(15)
C9 0.0169(18) 0.027(2) 0.0133(18) -0.0039(16) 0.0007(15) 0.0002(16)
C10 0.021(2) 0.024(2) 0.0164(19) -0.0054(16) -0.0020(15) -0.0011(16)
C11 0.0190(19) 0.024(2) 0.0177(19) -0.0033(16) -0.0017(15) -0.0010(16)
C12 0.0211(19) 0.025(2) 0.0125(18) -0.0071(16) -0.0015(15) 0.0047(16)
C13 0.027(2) 0.026(2) 0.022(2) 0.0002(17) -0.0047(17) -0.0052(17)
C14 0.032(2) 0.025(2) 0.023(2) -0.0028(17) -0.0082(17) 0.0047(18)
C15 0.0144(18) 0.023(2) 0.0133(18) -0.0026(16) 0.0005(14) 0.0011(15)
C16 0.023(2) 0.024(2) 0.0167(19) 0.0018(16) -0.0006(16) 0.0029(17)
C17 0.0167(19) 0.035(3) 0.023(2) -0.0103(18) -0.0036(16) 0.0017(17)
C18 0.022(2) 0.026(2) 0.022(2) -0.0067(17) -0.0015(16) -0.0030(16)
C19 0.024(2) 0.032(2) 0.024(2) -0.0093(18) -0.0079(17) 0.0084(18)
C20 0.0177(19) 0.034(2) 0.0168(19) -0.0078(17) -0.0035(15) 0.0039(17)
C21 0.023(2) 0.027(2) 0.039(2) -0.0062(19) -0.0040(18) -0.0018(18)
C22 0.022(2) 0.027(2) 0.0157(19) -0.0033(16) -0.0026(15) 0.0012(17)
C23 0.041(2) 0.024(2) 0.028(2) -0.0021(18) -0.0136(19) -0.0019(19)
C24 0.030(2) 0.029(2) 0.033(2) 0.0037(19) -0.0044(19) 0.0014(19)
C25 0.030(2) 0.040(3) 0.021(2) -0.0075(19) -0.0099(17) 0.0077(19)
C26 0.033(2) 0.040(3) 0.047(3) -0.008(2) -0.018(2) 0.012(2)
C27 0.0168(18) 0.020(2) 0.0128(18) -0.0026(15) -0.0027(14) -0.0005(15)
C28 0.0216(19) 0.024(2) 0.0132(18) -0.0046(16) -0.0050(15) -0.0009(16)
C29 0.0191(19) 0.026(2) 0.0139(18) -0.0033(16) 0.0003(15) 0.0014(16)
C30 0.0203(19) 0.018(2) 0.0161(19) -0.0005(15) -0.0030(15) -0.0004(15)
C31 0.0209(19) 0.019(2) 0.0152(18) -0.0046(15) -0.0081(15) 0.0030(15)
C32 0.0182(19) 0.019(2) 0.0164(19) 0.0026(16) 0.0009(15) -0.0009(16)
C33 0.023(2) 0.014(2) 0.0202(19) -0.0006(15) -0.0049(16) 0.0005(16)
C34 0.0161(18) 0.019(2) 0.0166(19) -0.0021(15) -0.0041(15) -0.0013(15)
C35 0.0194(19) 0.022(2) 0.0170(19) -0.0029(16) 0.0025(15) 0.0040(16)
C36 0.0177(19) 0.019(2) 0.0176(19) -0.0056(16) 0.0045(15) 0.0018(15)
C37 0.0177(18) 0.018(2) 0.0159(18) -0.0022(15) -0.0045(15) -0.0005(15)
C38 0.0200(19) 0.021(2) 0.0200(19) -0.0034(16) -0.0007(15) 0.0005(16)
C39 0.0192(19) 0.026(2) 0.021(2) -0.0068(17) -0.0021(16) 0.0003(17)
C40 0.026(2) 0.023(2) 0.022(2) 0.0032(17) 0.0025(16) 0.0030(17)
C41 0.0203(19) 0.024(2) 0.0182(19) 0.0026(16) -0.0001(15) -0.0029(16)
C42 0.026(2) 0.033(2) 0.026(2) -0.0016(18) -0.0078(17) -0.0011(18)
C43 0.021(2) 0.023(2) 0.035(2) -0.0051(18) -0.0023(17) -0.0043(17)
C44 0.024(2) 0.023(2) 0.026(2) -0.0091(17) -0.0016(17) -0.0036(17)
C45 0.026(2) 0.020(2) 0.028(2) -0.0026(17) 0.0003(17) -0.0015(17)
C46 0.0190(19) 0.026(2) 0.025(2) 0.0038(17) -0.0021(16) 0.0038(17)
C47 0.032(2) 0.033(3) 0.029(2) -0.0108(19) -0.0117(18) 0.0012(19)
C48 0.028(2) 0.034(3) 0.029(2) -0.0042(19) -0.0070(18) -0.0027(19)
C49 0.027(2) 0.030(2) 0.021(2) -0.0028(17) -0.0066(17) 0.0029(18)
C50 0.021(2) 0.022(2) 0.036(2) -0.0003(18) 0.0019(18) -0.0003(17)
C51 0.037(3) 0.026(3) 0.057(3) -0.008(2) -0.006(2) 0.008(2)
C52 0.045(3) 0.033(3) 0.062(3) 0.013(2) -0.008(2) -0.012(2)
C53 0.026(2) 0.018(2) 0.0178(19) -0.0033(16) -0.0037(16) 0.0016(16)
C54 0.0205(19) 0.018(2) 0.0179(19) 0.0004(15) -0.0090(15) -0.0004(15)
C55 0.0206(19) 0.019(2) 0.0150(18) 0.0008(15) -0.0057(15) -0.0009(16)
C56 0.024(2) 0.017(2) 0.0186(19) 0.0003(15) -0.0052(16) -0.0022(16)
C57 0.0176(19) 0.026(2) 0.0147(18) 0.0029(16) -0.0002(15) -0.0015(16)
C58 0.0190(19) 0.019(2) 0.0173(19) 0.0007(16) 0.0038(15) -0.0028(16)
C59 0.0190(19) 0.020(2) 0.0154(18) 0.0013(15) -0.0047(15) -0.0023(16)
C60 0.023(2) 0.027(2) 0.021(2) -0.0071(17) 0.0004(16) -0.0076(17)
C61 0.0212(19) 0.020(2) 0.0193(19) -0.0010(16) -0.0007(15) -0.0037(16)
C62 0.0209(19) 0.018(2) 0.0144(18) 0.0005(15) -0.0069(15) 0.0009(15)
C63 0.0201(19) 0.024(2) 0.0159(19) 0.0009(16) 0.0015(15) -0.0007(16)
C64 0.0172(18) 0.021(2) 0.0196(19) -0.0006(16) 0.0023(15) -0.0014(16)
C65 0.022(2) 0.017(2) 0.026(2) 0.0022(17) 0.0030(17) 0.0019(16)
C66 0.0194(18) 0.019(2) 0.0143(18) 0.0014(15) -0.0056(14) -0.0009(15)
C67 0.030(2) 0.030(2) 0.025(2) -0.0038(18) -0.0074(17) 0.0028(18)
C68 0.020(2) 0.025(2) 0.026(2) 0.0001(17) 0.0003(16) 0.0020(17)
C69 0.0158(18) 0.021(2) 0.0193(19) -0.0048(16) 0.0025(15) -0.0005(15)
C70 0.021(2) 0.020(2) 0.034(2) -0.0035(18) 0.0028(17) -0.0006(17)
C71 0.030(2) 0.031(2) 0.021(2) -0.0030(18) -0.0074(17) -0.0014(18)
C72 0.022(2) 0.023(2) 0.029(2) -0.0026(17) -0.0050(17) -0.0010(17)
C73 0.021(2) 0.024(2) 0.024(2) -0.0045(17) 0.0036(16) -0.0025(17)
C74 0.020(2) 0.027(2) 0.036(2) -0.0039(19) -0.0067(17) -0.0061(17)
C75 0.044(3) 0.035(3) 0.043(3) 0.002(2) -0.025(2) -0.006(2)
C76 0.037(2) 0.025(2) 0.028(2) 0.0022(18) -0.0111(19) -0.0007(19)
C77 0.035(2) 0.029(3) 0.045(3) -0.012(2) -0.004(2) 0.000(2)
C78 0.034(2) 0.024(2) 0.061(3) -0.003(2) -0.007(2) -0.007(2)
C79 0.029(2) 0.019(2) 0.022(2) 0.0025(16) -0.0024(17) 0.0022(17)
C80 0.027(2) 0.018(2) 0.022(2) 0.0032(16) -0.0005(16) 0.0030(16)
C81 0.027(2) 0.028(2) 0.020(2) 0.0024(17) 0.0022(17) 0.0004(18)
C82 0.026(2) 0.020(2) 0.025(2) 0.0030(17) 0.0007(17) 0.0033(17)
C83 0.028(2) 0.023(2) 0.022(2) 0.0018(17) -0.0054(17) 0.0010(17)
C84 0.028(2) 0.024(2) 0.024(2) 0.0039(17) -0.0007(17) 0.0004(17)
C85 0.030(2) 0.015(2) 0.023(2) 0.0001(16) 0.0024(17) 0.0028(17)
C86 0.022(2) 0.031(2) 0.025(2) 0.0029(18) 0.0021(17) -0.0036(18)
C87 0.030(2) 0.036(3) 0.021(2) 0.0007(18) 0.0002(17) 0.0060(19)
C88 0.030(2) 0.039(3) 0.018(2) 0.0013(18) 0.0019(17) -0.0008(19)
C89 0.029(2) 0.022(2) 0.022(2) 0.0009(17) 0.0007(17) 0.0009(17)
C90 0.038(2) 0.024(2) 0.032(2) 0.0023(19) -0.0060(19) -0.0010(19)
C91 0.021(2) 0.027(2) 0.023(2) -0.0022(17) 0.0022(16) 0.0024(17)
C92 0.027(2) 0.035(3) 0.031(2) -0.003(2) 0.0007(18) -0.0073(19)
C93 0.028(2) 0.029(2) 0.017(2) 0.0039(17) 0.0023(16) -0.0005(18)
C94 0.028(2) 0.045(3) 0.023(2) 0.003(2) -0.0013(18) -0.011(2)
C95 0.038(2) 0.032(3) 0.034(2) 0.001(2) 0.003(2) -0.008(2)
C96 0.024(2) 0.029(2) 0.025(2) -0.0018(18) 0.0020(17) -0.0022(18)
C97 0.031(2) 0.036(3) 0.024(2) 0.0048(19) -0.0021(18) -0.0030(19)
C98 0.038(3) 0.036(3) 0.037(3) -0.002(2) -0.005(2) 0.009(2)
C99 0.036(2) 0.029(3) 0.039(3) -0.006(2) -0.005(2) 0.002(2)
C100 0.049(3) 0.066(4) 0.023(2) 0.003(2) -0.013(2) -0.018(3)
C101 0.036(3) 0.044(3) 0.032(2) 0.003(2) -0.002(2) 0.008(2)
C102 0.035(2) 0.037(3) 0.031(2) 0.006(2) -0.0012(19) -0.007(2)
C103 0.029(2) 0.053(3) 0.032(2) 0.006(2) -0.0009(19) 0.004(2)
C104 0.033(3) 0.077(4) 0.072(4) 0.003(3) -0.017(3) 0.002(3)
C105 0.035(2) 0.034(3) 0.044(3) -0.003(2) -0.014(2) -0.003(2)
C106 0.046(3) 0.046(3) 0.031(2) 0.000(2) -0.005(2) -0.006(2)
C107 0.043(3) 0.058(3) 0.035(3) 0.002(2) -0.014(2) -0.009(2)
C108 0.037(3) 0.071(4) 0.039(3) -0.024(3) -0.005(2) -0.010(3)
C109 0.011(3) 0.000(3) 0.000(3) 0.005(2) 0.004(2) 0.006(2)
C110 0.023(4) 0.000(3) 0.000(3) 0.002(2) 0.006(3) 0.016(3)
C111 0.011(3) 0.000(3) 0.000(3) 0.003(2) 0.000(2) -0.004(2)
C112 0.040(3) 0.048(3) 0.051(3) -0.021(2) -0.019(2) 0.002(2)
C113 0.047(3) 0.049(3) 0.028(2) -0.007(2) 0.003(2) -0.007(2)
C114 0.047(3) 0.028(3) 0.056(3) -0.008(2) -0.016(2) -0.008(2)
C115 0.011(3) 0.000(3) 0.000(3) 0.002(2) -0.006(2) 0.002(2)
C116 0.002(3) 0.000(3) 0.000(3) 0.003(2) 0.000(2) -0.010(2)

loop_
_atom_type_symbol
_atom_type_description
_atom_type_scat_dispersion_real
_atom_type_scat_dispersion_imag
_atom_type_scat_source
C C 0.0033 0.0016 'International Tables Vol C Tables 4.2.6.8 and 6.1.1.4'
H H 0.0000 0.0000 'International Tables Vol C Tables 4.2.6.8 and 6.1.1.4'

loop_
_geom_angle_atom_site_label_1
_geom_angle_atom_site_label_2
_geom_angle_atom_site_label_3
_geom_angle
_geom_angle_site_symmetry_1
_geom_angle_site_symmetry_3
_geom_angle_publ_flag
C8 C1 C4 119.6(3) . . ?
C8 C1 C7 122.1(3) . . ?
C4 C1 C7 118.3(3) . . ?
C8 C2 C5 122.8(3) . . ?
C7 C3 C6 121.6(3) 2_566 . ?
C1 C4 C6 119.9(3) . . ?
C1 C4 C4 120.1(4) . 2_566 ?
C6 C4 C4 119.9(4) . 2_566 ?
C2 C5 C6 118.8(3) . . ?
C2 C5 C15 119.3(3) . . ?
C6 C5 C15 121.9(3) . . ?
C5 C6 C4 119.8(3) . . ?
C5 C6 C3 121.9(3) . . ?
C4 C6 C3 118.3(3) . . ?
C3 C7 C1 121.8(3) 2_566 . ?
C2 C8 C1 119.0(3) . . ?
C2 C8 C12 120.8(3) . . ?
C1 C8 C12 120.1(3) . . ?
C16 C9 C15 118.8(3) . . ?
C16 C9 C13 120.2(3) . . ?
C15 C9 C13 121.0(3) . . ?
C17 C10 C12 119.2(4) . . ?
C17 C10 C21 119.9(3) . . ?
C12 C10 C21 120.9(3) . . ?
C18 C11 C15 119.1(3) . . ?
C18 C11 C23 119.5(3) . . ?
C15 C11 C23 121.4(3) . . ?
C22 C12 C10 120.2(3) . . ?
C22 C12 C8 120.0(3) . . ?
C10 C12 C8 119.9(3) . . ?
C22 C14 C19 122.1(4) . . ?
C9 C15 C11 120.1(3) . . ?
C9 C15 C5 121.1(3) . . ?
C11 C15 C5 118.8(3) . . ?
C20 C16 C9 122.4(4) . . ?
C19 C17 C10 121.8(4) . . ?
C11 C18 C20 121.5(4) . . ?
C17 C19 C14 118.0(4) . . ?
C17 C19 C26 121.0(4) . . ?
C14 C19 C26 121.1(4) . . ?
C16 C20 C18 118.1(3) . . ?
C16 C20 C25 121.8(4) . . ?
C18 C20 C25 120.0(4) . . ?
C14 C22 C12 118.7(4) . . ?
C14 C22 C24 120.3(4) . . ?
C12 C22 C24 121.0(3) . . ?
C29 C27 C31 119.2(3) . . ?
C29 C27 C32 120.1(3) . . ?
C31 C27 C32 120.7(3) . . ?
C34 C28 C37 118.8(3) . . ?
C34 C28 C30 122.7(3) . . ?
C37 C28 C30 118.5(3) . . ?
C34 C29 C27 122.5(3) 2_667 . ?
C33 C30 C28 121.6(3) . . ?
C27 C31 C37 119.5(3) . 2_667 ?
C27 C31 C33 122.3(3) . . ?
C37 C31 C33 118.2(3) 2_667 . ?
C38 C32 C41 119.8(3) . . ?
C38 C32 C27 120.0(3) . . ?
C41 C32 C27 120.2(3) . . ?
C30 C33 C31 122.1(3) . . ?
C29 C34 C28 119.6(3) 2_667 . ?
C29 C34 C36 120.6(3) 2_667 . ?
C28 C34 C36 119.8(3) . . ?
C40 C35 C36 119.0(4) . . ?
C40 C35 C49 119.9(3) . . ?
C36 C35 C49 121.0(3) . . ?
C35 C36 C39 120.1(3) . . ?
C35 C36 C34 119.3(3) . . ?
C39 C36 C34 120.5(3) . . ?
C28 C37 C31 120.4(3) . 2_667 ?
C28 C37 C37 119.9(4) . 2_667 ?
C31 C37 C37 119.7(4) 2_667 2_667 ?
C44 C38 C32 119.6(3) . . ?
C44 C38 C47 119.8(3) . . ?
C32 C38 C47 120.6(3) . . ?
C43 C39 C36 118.6(4) . . ?
C43 C39 C48 120.5(3) . . ?
C36 C39 C48 120.9(3) . . ?
C50 C40 C35 121.6(4) . . ?
C46 C41 C32 118.8(4) . . ?
C46 C41 C42 120.0(3) . . ?
C32 C41 C42 121.1(3) . . ?
C39 C43 C50 122.5(4) . . ?
C45 C44 C38 121.3(4) . . ?
C46 C45 C44 118.3(4) . . ?
C46 C45 C51 120.6(4) . . ?
C44 C45 C51 121.1(4) . . ?
C45 C46 C41 122.2(4) . . ?
C40 C50 C43 118.0(4) . . ?
C40 C50 C52 120.4(4) . . ?
C43 C50 C52 121.5(4) . . ?
C56 C53 C62 122.3(4) . . ?
C55 C54 C66 119.3(3) . . ?
C55 C54 C56 122.5(3) . . ?
C66 C54 C56 118.2(3) . . ?
C57 C55 C54 119.6(3) . . ?
C57 C55 C69 120.9(3) . . ?
C54 C55 C69 119.5(3) . . ?
C53 C56 C54 121.1(3) . . ?
C59 C57 C55 122.3(3) . . ?
C64 C58 C61 120.6(3) . . ?
C64 C58 C59 119.9(3) . . ?
C61 C58 C59 119.4(3) . . ?
C57 C59 C62 119.6(3) . 2_557 ?
C57 C59 C58 121.6(3) . . ?
C62 C59 C58 118.8(3) 2_557 . ?
C73 C60 C64 122.0(4) . . ?
C68 C61 C58 118.7(3) . . ?
C68 C61 C67 120.2(3) . . ?
C58 C61 C67 121.1(3) . . ?
C59 C62 C66 119.1(3) 2_557 2_557 ?
C59 C62 C53 122.4(3) 2_557 . ?
C66 C62 C53 118.4(3) 2_557 . ?
C65 C63 C69 118.5(3) . . ?
C65 C63 C76 120.4(3) . . ?
C69 C63 C76 121.1(3) . . ?
C60 C64 C58 118.5(3) . . ?
C60 C64 C71 120.6(3) . . ?
C58 C64 C71 120.8(3) . . ?
C70 C65 C63 122.2(4) . . ?
C62 C66 C54 120.1(3) 2_557 . ?
C62 C66 C66 120.0(4) 2_557 2_557 ?
C54 C66 C66 119.9(4) . 2_557 ?
C73 C68 C61 122.2(4) . . ?
C63 C69 C72 120.4(3) . . ?
C63 C69 C55 119.9(3) . . ?
C72 C69 C55 119.7(3) . . ?
C65 C70 C74 118.2(4) . . ?
C65 C70 C78 121.4(4) . . ?
C74 C70 C78 120.4(4) . . ?
C74 C72 C69 118.8(4) . . ?
C74 C72 C75 120.1(4) . . ?
C69 C72 C75 121.2(4) . . ?
C68 C73 C60 117.9(4) . . ?
C68 C73 C77 121.4(4) . . ?
C60 C73 C77 120.7(4) . . ?
C70 C74 C72 121.9(4) . . ?
C89 C79 C85 119.3(3) . . ?
C89 C79 C83 122.1(4) . . ?
C85 C79 C83 118.6(3) . . ?
C85 C80 C82 119.1(4) 2_656 . ?
C85 C80 C84 118.7(3) 2_656 . ?
C82 C80 C84 122.3(4) . . ?
C82 C81 C89 122.9(4) . 2_656 ?
C81 C82 C80 119.3(4) . . ?
C81 C82 C93 120.9(3) . . ?
C80 C82 C93 119.8(3) . . ?
C84 C83 C79 121.9(4) . . ?
C83 C84 C80 121.7(4) . . ?
C80 C85 C79 120.8(3) 2_656 . ?
C80 C85 C85 120.0(5) 2_656 2_656 ?
C79 C85 C85 119.2(4) . 2_656 ?
C97 C86 C91 119.3(4) . . ?
C97 C86 C90 120.1(4) . . ?
C91 C86 C90 120.6(4) . . ?
C93 C87 C101 118.5(4) . . ?
C93 C87 C98 122.0(4) . . ?
C101 C87 C98 119.5(4) . . ?
C93 C88 C102 119.2(4) . . ?
C93 C88 C95 121.8(4) . . ?
C102 C88 C95 119.0(4) . . ?
C81 C89 C79 118.5(4) 2_656 . ?
C81 C89 C91 120.3(3) 2_656 . ?
C79 C89 C91 121.2(3) . . ?
C96 C91 C86 119.4(4) . . ?
C96 C91 C89 121.0(4) . . ?
C86 C91 C89 119.6(4) . . ?
C94 C92 C96 121.7(4) . . ?
C88 C93 C87 120.4(4) . . ?
C88 C93 C82 119.8(4) . . ?
C87 C93 C82 119.8(4) . . ?
C92 C94 C97 118.5(4) . . ?
C92 C94 C100 121.5(4) . . ?
C97 C94 C100 120.0(4) . . ?
C91 C96 C92 119.4(4) . . ?
C91 C96 C99 121.4(4) . . ?
C92 C96 C99 119.2(4) . . ?
C86 C97 C94 121.7(4) . . ?
C103 C101 C87 121.9(4) . . ?
C103 C102 C88 121.9(4) . . ?
C102 C103 C101 118.2(4) . . ?
C102 C103 C104 120.9(5) . . ?
C101 C103 C104 120.9(5) . . ?
C107 C105 C106 119.7(5) . . ?
C110 C106 C105 119.0(5) . . ?
C105 C107 C108 119.8(5) . . ?
C109 C108 C107 120.4(5) . . ?
C108 C109 C110 120.2(5) . . ?
C106 C110 C109 120.9(5) . . ?
C115 C111 C114 119.3(5) . . ?
C115 C112 C113 119.0(5) . . ?
C116 C113 C112 119.6(5) . . ?
C111 C114 C116 120.4(5) . . ?
C112 C115 C111 121.9(5) . . ?
C113 C116 C114 119.8(5) . . ?

loop_
_geom_bond_atom_site_label_1
_geom_bond_atom_site_label_2
_geom_bond_distance
_geom_bond_site_symmetry_2
_geom_bond_publ_flag
C1 C8 1.414(5) . ?
C1 C4 1.418(5) . ?
C1 C7 1.437(5) . ?
C2 C8 1.390(5) . ?
C2 C5 1.391(5) . ?
C3 C7 1.339(5) 2_566 ?
C3 C6 1.442(5) . ?
C4 C6 1.420(5) . ?
C4 C4 1.431(7) 2_566 ?
C5 C6 1.413(5) . ?
C5 C15 1.498(5) . ?
C7 C3 1.339(5) 2_566 ?
C8 C12 1.492(5) . ?
C9 C16 1.398(5) . ?
C9 C15 1.401(5) . ?
C9 C13 1.499(5) . ?
C10 C17 1.391(5) . ?
C10 C12 1.405(5) . ?
C10 C21 1.502(5) . ?
C11 C18 1.395(5) . ?
C11 C15 1.405(5) . ?
C11 C23 1.501(5) . ?
C12 C22 1.401(5) . ?
C14 C22 1.392(5) . ?
C14 C19 1.397(6) . ?
C16 C20 1.376(5) . ?
C17 C19 1.387(6) . ?
C18 C20 1.402(5) . ?
C19 C26 1.504(5) . ?
C20 C25 1.510(5) . ?
C22 C24 1.503(5) . ?
C27 C29 1.394(5) . ?
C27 C31 1.402(5) . ?
C27 C32 1.491(5) . ?
C28 C34 1.413(5) . ?
C28 C37 1.421(5) . ?
C28 C30 1.427(5) . ?
C29 C34 1.383(5) 2_667 ?
C30 C33 1.354(5) . ?
C31 C37 1.422(5) 2_667 ?
C31 C33 1.429(5) . ?
C32 C38 1.400(5) . ?
C32 C41 1.409(5) . ?
C34 C29 1.383(5) 2_667 ?
C34 C36 1.503(5) . ?
C35 C40 1.393(5) . ?
C35 C36 1.402(5) . ?
C35 C49 1.503(5) . ?
C36 C39 1.399(5) . ?
C37 C31 1.422(5) 2_667 ?
C37 C37 1.446(7) 2_667 ?
C38 C44 1.401(5) . ?
C38 C47 1.514(5) . ?
C39 C43 1.380(5) . ?
C39 C48 1.510(5) . ?
C40 C50 1.380(6) . ?
C41 C46 1.394(5) . ?
C41 C42 1.499(5) . ?
C43 C50 1.388(6) . ?
C44 C45 1.392(6) . ?
C45 C46 1.389(6) . ?
C45 C51 1.513(6) . ?
C50 C52 1.509(6) . ?
C53 C56 1.346(5) . ?
C53 C62 1.421(5) . ?
C54 C55 1.407(5) . ?
C54 C66 1.424(5) . ?
C54 C56 1.440(5) . ?
C55 C57 1.387(5) . ?
C55 C69 1.500(5) . ?
C57 C59 1.385(5) . ?
C58 C64 1.397(5) . ?
C58 C61 1.401(5) . ?
C58 C59 1.497(5) . ?
C59 C62 1.415(5) 2_557 ?
C60 C73 1.390(6) . ?
C60 C64 1.397(5) . ?
C61 C68 1.389(5) . ?
C61 C67 1.518(5) . ?
C62 C59 1.415(5) 2_557 ?
C62 C66 1.419(5) 2_557 ?
C63 C65 1.400(5) . ?
C63 C69 1.400(5) . ?
C63 C76 1.503(5) . ?
C64 C71 1.503(5) . ?
C65 C70 1.379(6) . ?
C66 C62 1.419(5) 2_557 ?
C66 C66 1.432(7) 2_557 ?
C68 C73 1.387(6) . ?
C69 C72 1.398(5) . ?
C70 C74 1.386(6) . ?
C70 C78 1.507(6) . ?
C72 C74 1.399(6) . ?
C72 C75 1.500(6) . ?
C73 C77 1.499(6) . ?
C79 C89 1.414(5) . ?
C79 C85 1.430(6) . ?
C79 C83 1.428(5) . ?
C80 C85 1.404(5) 2_656 ?
C80 C82 1.416(5) . ?
C80 C84 1.443(6) . ?
C81 C82 1.390(6) . ?
C81 C89 1.392(5) 2_656 ?
C82 C93 1.513(5) . ?
C83 C84 1.340(5) . ?
C85 C80 1.404(5) 2_656 ?
C85 C85 1.453(7) 2_656 ?
C86 C97 1.390(6) . ?
C86 C91 1.410(6) . ?
C86 C90 1.504(6) . ?
C87 C93 1.398(6) . ?
C87 C101 1.404(6) . ?
C87 C98 1.505(6) . ?
C88 C93 1.392(6) . ?
C88 C102 1.397(6) . ?
C88 C95 1.512(6) . ?
C89 C81 1.392(5) 2_656 ?
C89 C91 1.502(6) . ?
C91 C96 1.399(6) . ?
C92 C94 1.374(6) . ?
C92 C96 1.404(6) . ?
C94 C97 1.394(6) . ?
C94 C100 1.533(6) . ?
C96 C99 1.517(6) . ?
C101 C103 1.388(7) . ?
C102 C103 1.377(6) . ?
C103 C104 1.526(6) . ?
C105 C107 1.366(6) . ?
C105 C106 1.390(6) . ?
C106 C110 1.373(8) . ?
C107 C108 1.398(7) . ?
C108 C109 1.333(8) . ?
C109 C110 1.374(8) . ?
C111 C115 1.358(8) . ?
C111 C114 1.373(7) . ?
C112 C115 1.358(8) . ?
C112 C113 1.400(6) . ?
C113 C116 1.371(7) . ?
C114 C116 1.380(7) . ?
